data_7124467
loop_
_publ_author_name
'Xu, Pengfei'
'Qiu, Qianqian'
'Ye, Xinru'
'Wei, Mengru'
'Xi, Wenbin'
'Feng, Hui'
'Qian, Zhaosheng'

_publ_section_title
;
 Halogenated Tetraphenylethene with Enhanced Aggregation-Induced Emission:
 Anomalous Anti-Heavy-Atom Effect and Self-Reversible Mechanochromism
;
_journal_name_full 'Chemical Communications'
_journal_paper_doi 10.1039/C9CC07045A
_journal_year 2019
_chemical_formula_moiety 'C26 H16 F4'
_chemical_formula_sum 'C26 H16 F4'
_chemical_formula_weight 404.39
_space_group_crystal_system orthorhombic
_space_group_IT_number 43
_space_group_name_Hall 'F 2 -2d'
_space_group_name_H-M_alt 'F d d 2'
_atom_sites_solution_hydrogens geom
_atom_sites_solution_primary direct
_audit_creation_date 2019-01-04
_audit_creation_method
;
Olex2 1.2
(compiled 2018.05.29 svn.r3508 for OlexSys, GUI svn.r5506)
;
_audit_update_record
;
2019-11-06 deposited with the CCDC.	2019-11-12 downloaded from the CCDC.
;
_cell_angle_alpha 90
_cell_angle_beta 90
_cell_angle_gamma 90
_cell_formula_units_Z 8
_cell_length_a 18.5763(10)
_cell_length_b 40.241(2)
_cell_length_c 5.6042(3)
_cell_measurement_reflns_used 5400
_cell_measurement_temperature 289(2)
_cell_measurement_theta_max 27.35
_cell_measurement_theta_min 2.42
_cell_volume 4189.3(4)
_computing_cell_refinement 'SAINT V8.38A (?, 2016)'
_computing_data_reduction 'SAINT V8.38A (?, 2016)'
_computing_molecular_graphics 'Olex2 (Dolomanov et al., 2009)'
_computing_publication_material 'Olex2 (Dolomanov et al., 2009)'
_computing_structure_refinement 'XL (Sheldrick, 2008)'
_computing_structure_solution 'XS (Sheldrick, 2008)'
_diffrn_ambient_temperature 289.0
_diffrn_measured_fraction_theta_full 0.976
_diffrn_measured_fraction_theta_max 0.979
_diffrn_measurement_device_type 'CCD area detector'
_diffrn_measurement_method 'phi and omega scans'
_diffrn_radiation_monochromator graphite
_diffrn_radiation_type MoK\a
_diffrn_radiation_wavelength 0.71073
_diffrn_reflns_av_R_equivalents 0.0224
_diffrn_reflns_av_unetI/netI 0.0229
_diffrn_reflns_Laue_measured_fraction_full 0.976
_diffrn_reflns_Laue_measured_fraction_max 0.979
_diffrn_reflns_limit_h_max 24
_diffrn_reflns_limit_h_min -24
_diffrn_reflns_limit_k_max 52
_diffrn_reflns_limit_k_min -51
_diffrn_reflns_limit_l_max 7
_diffrn_reflns_limit_l_min -7
_diffrn_reflns_number 7647
_diffrn_reflns_point_group_measured_fraction_full 0.976
_diffrn_reflns_point_group_measured_fraction_max 0.972
_diffrn_reflns_theta_full 25.242
_diffrn_reflns_theta_max 27.467
_diffrn_reflns_theta_min 2.415
_exptl_absorpt_coefficient_mu 0.098
_exptl_absorpt_correction_T_max 0.710
_exptl_absorpt_correction_T_min 0.385
_exptl_absorpt_correction_type none
_exptl_crystal_colour colorless
_exptl_crystal_density_diffrn 1.282
_exptl_crystal_description rod
_exptl_crystal_F_000 1664
_exptl_crystal_size_max 0.25
_exptl_crystal_size_mid 0.16
_exptl_crystal_size_min 0.08
_refine_diff_density_max 0.109
_refine_diff_density_min -0.123
_refine_diff_density_rms 0.020
_refine_ls_abs_structure_details
;
 Flack x determined using 740 quotients [(I+)-(I-)]/[(I+)+(I-)]
 (Parsons, Flack and Wagner, Acta Cryst. B69 (2013) 249-259).
;
_refine_ls_abs_structure_Flack 0.2(2)
_refine_ls_extinction_method none
_refine_ls_goodness_of_fit_ref 1.057
_refine_ls_hydrogen_treatment constr
_refine_ls_matrix_type full
_refine_ls_number_parameters 136
_refine_ls_number_reflns 2344
_refine_ls_number_restraints 1
_refine_ls_restrained_S_all 1.057
_refine_ls_R_factor_all 0.0494
_refine_ls_R_factor_gt 0.0396
_refine_ls_shift/su_max 0.016
_refine_ls_shift/su_mean 0.003
_refine_ls_structure_factor_coef Fsqd
_refine_ls_weighting_details 'w=1/[\s^2^(Fo^2^)+(0.0471P)^2^+1.4036P] where P=(Fo^2^+2Fc^2^)/3'
_refine_ls_weighting_scheme calc
_refine_ls_wR_factor_gt 0.0955
_refine_ls_wR_factor_ref 0.1034
_reflns_Friedel_coverage 0.802
_reflns_Friedel_fraction_full 0.975
_reflns_Friedel_fraction_max 0.964
_reflns_number_gt 1977
_reflns_number_total 2344
_reflns_threshold_expression 'I > 2\s(I)'
_cod_data_source_file c9cc07045a4.cif
_cod_data_source_block 1
_cod_database_code 7124467
_shelx_shelxl_version_number 2014/7
_shelx_space_group_comment
;
The symmetry employed for this shelxl refinement is uniquely defined
by the following loop, which should always be used as a source of
symmetry information in preference to the above space-group names.
They are only intended as comments.
;
_shelx_estimated_absorpt_t_max 0.710
_shelx_estimated_absorpt_t_min 0.385
_olex2_refinement_description
;
1. Fixed Uiso
 At 1.2 times of:
  All C(H) groups
2.a Aromatic/amide H refined with riding coordinates:
 C005(H005), C007(H007), C008(H008), C009(H009), C00A(H00A), C00B(H00B),
 C00D(H00D), C00F(H00F)
;
_olex2_submission_special_instructions 'No special instructions were received'

loop_
_space_group_symop_operation_xyz
'x, y, z'
'-x, -y, z'
'x+1/4, -y+1/4, z+1/4'
'-x+1/4, y+1/4, z+1/4'
'x, y+1/2, z+1/2'
'-x, -y+1/2, z+1/2'
'x+1/4, -y+3/4, z+3/4'
'-x+1/4, y+3/4, z+3/4'
'x+1/2, y, z+1/2'
'-x+1/2, -y, z+1/2'
'x+3/4, -y+1/4, z+3/4'
'-x+3/4, y+1/4, z+3/4'
'x+1/2, y+1/2, z'
'-x+1/2, -y+1/2, z'
'x+3/4, -y+3/4, z+1/4'
'-x+3/4, y+3/4, z+1/4'

loop_
_atom_site_label
_atom_site_type_symbol
_atom_site_fract_x
_atom_site_fract_y
_atom_site_fract_z
_atom_site_U_iso_or_equiv
_atom_site_adp_type
_atom_site_occupancy
_atom_site_site_symmetry_order
_atom_site_calc_flag
_atom_site_refinement_flags_posn
F001 F 0.78514(8) 0.43113(5) 0.5660(4) 0.1037(7) Uani 1 1 d .
F002 F 0.58568(13) 0.64379(4) 0.4337(5) 0.1279(8) Uani 1 1 d .
C003 C 0.54532(11) 0.54343(6) 0.4809(4) 0.0590(5) Uani 1 1 d .
C004 C 0.53294(10) 0.50687(5) 0.4974(4) 0.0575(5) Uani 1 1 d .
C005 C 0.65552(11) 0.49033(6) 0.3527(5) 0.0639(6) Uani 1 1 d .
H005 H 0.6508 0.5059 0.2310 0.077 Uiso 1 1 calc R
C006 C 0.60009(10) 0.48651(5) 0.5159(4) 0.0568(5) Uani 1 1 d .
C007 C 0.71748(12) 0.47161(7) 0.3667(5) 0.0720(7) Uani 1 1 d .
H007 H 0.7539 0.4740 0.2542 0.086 Uiso 1 1 calc R
C008 C 0.58944(13) 0.55939(6) 0.6430(5) 0.0684(6) Uani 1 1 d .
H008 H 0.6108 0.5471 0.7645 0.082 Uiso 1 1 calc R
C009 C 0.61021(13) 0.46418(7) 0.6988(5) 0.0727(7) Uani 1 1 d .
H009 H 0.5744 0.4616 0.8132 0.087 Uiso 1 1 calc R
C00A C 0.51519(15) 0.56262(7) 0.3002(5) 0.0790(7) Uani 1 1 d .
H00A H 0.4856 0.5525 0.1877 0.095 Uiso 1 1 calc R
C00B C 0.52831(16) 0.59636(7) 0.2842(6) 0.0902(9) Uani 1 1 d .
H00B H 0.5081 0.6090 0.1626 0.108 Uiso 1 1 calc R
C00C C 0.72414(12) 0.44960(6) 0.5478(5) 0.0700(6) Uani 1 1 d .
C00D C 0.67249(14) 0.44546(7) 0.7165(5) 0.0791(7) Uani 1 1 d .
H00D H 0.6788 0.4304 0.8408 0.095 Uiso 1 1 calc R
C00E C 0.57168(16) 0.61057(7) 0.4513(6) 0.0841(8) Uani 1 1 d .
C00F C 0.60273(15) 0.59315(7) 0.6291(6) 0.0820(8) Uani 1 1 d .
H00F H 0.6324 0.6036 0.7399 0.098 Uiso 1 1 calc R

loop_
_atom_site_aniso_label
_atom_site_aniso_U_11
_atom_site_aniso_U_22
_atom_site_aniso_U_33
_atom_site_aniso_U_23
_atom_site_aniso_U_13
_atom_site_aniso_U_12
F001 0.0808(10) 0.1116(13) 0.1187(15) 0.0075(12) 0.0081(10) 0.0366(9)
F002 0.183(2) 0.0655(9) 0.1352(18) 0.0159(11) -0.0247(16) -0.0096(11)
C003 0.0508(10) 0.0689(13) 0.0575(11) 0.0050(10) -0.0018(9) -0.0021(10)
C004 0.0519(10) 0.0691(13) 0.0513(11) 0.0020(10) -0.0018(8) -0.0037(9)
C005 0.0594(12) 0.0700(13) 0.0622(13) 0.0096(11) 0.0072(10) -0.0039(10)
C006 0.0509(10) 0.0644(12) 0.0550(12) 0.0022(9) 0.0012(9) -0.0055(9)
C007 0.0592(13) 0.0839(17) 0.0729(15) 0.0013(13) 0.0141(11) 0.0014(11)
C008 0.0645(13) 0.0691(14) 0.0715(15) 0.0060(11) -0.0160(11) -0.0008(11)
C009 0.0637(13) 0.0923(17) 0.0621(13) 0.0177(13) 0.0103(11) 0.0023(12)
C00A 0.0816(16) 0.0890(17) 0.0665(15) 0.0147(13) -0.0185(13) -0.0112(14)
C00B 0.102(2) 0.0845(18) 0.0836(19) 0.0286(16) -0.0156(16) 0.0011(15)
C00C 0.0607(13) 0.0697(13) 0.0796(16) -0.0055(13) 0.0008(11) 0.0088(10)
C00D 0.0760(15) 0.0857(17) 0.0756(16) 0.0246(14) 0.0006(13) 0.0080(13)
C00E 0.098(2) 0.0630(14) 0.0910(18) 0.0098(15) -0.0060(16) -0.0022(14)
C00F 0.0919(18) 0.0701(15) 0.0838(18) -0.0005(14) -0.0202(15) -0.0075(13)

loop_
_atom_type_symbol
_atom_type_description
_atom_type_scat_dispersion_real
_atom_type_scat_dispersion_imag
_atom_type_scat_source
C C 0.0033 0.0016 'International Tables Vol C Tables 4.2.6.8 and 6.1.1.4'
H H 0.0000 0.0000 'International Tables Vol C Tables 4.2.6.8 and 6.1.1.4'
F F 0.0171 0.0103 'International Tables Vol C Tables 4.2.6.8 and 6.1.1.4'

loop_
_geom_angle_atom_site_label_1
_geom_angle_atom_site_label_2
_geom_angle_atom_site_label_3
_geom_angle
_geom_angle_site_symmetry_1
C008 C003 C004 120.6(2) .
C008 C003 C00A 117.3(2) .
C00A C003 C004 122.0(2) .
C003 C004 C006 114.57(17) .
C004 C004 C003 123.1(3) 2_665
C004 C004 C006 122.3(3) 2_665
C006 C005 H005 119.2 .
C007 C005 H005 119.2 .
C007 C005 C006 121.5(2) .
C005 C006 C004 120.9(2) .
C009 C006 C004 121.53(19) .
C009 C006 C005 117.6(2) .
C005 C007 H007 120.8 .
C00C C007 C005 118.5(2) .
C00C C007 H007 120.8 .
C003 C008 H008 119.2 .
C003 C008 C00F 121.7(2) .
C00F C008 H008 119.2 .
C006 C009 H009 119.2 .
C006 C009 C00D 121.5(2) .
C00D C009 H009 119.2 .
C003 C00A H00A 119.3 .
C00B C00A C003 121.4(2) .
C00B C00A H00A 119.3 .
C00A C00B H00B 120.9 .
C00E C00B C00A 118.2(3) .
C00E C00B H00B 120.9 .
C007 C00C F001 119.4(2) .
C007 C00C C00D 122.6(2) .
C00D C00C F001 118.0(2) .
C009 C00D H00D 120.8 .
C00C C00D C009 118.3(2) .
C00C C00D H00D 120.8 .
C00B C00E F002 118.3(3) .
C00F C00E F002 118.7(3) .
C00F C00E C00B 122.9(3) .
C008 C00F H00F 120.8 .
C00E C00F C008 118.4(3) .
C00E C00F H00F 120.8 .

loop_
_geom_bond_atom_site_label_1
_geom_bond_atom_site_label_2
_geom_bond_distance
_geom_bond_site_symmetry_2
F001 C00C 1.359(3) .
F002 C00E 1.365(3) .
C003 C004 1.492(3) .
C003 C008 1.382(3) .
C003 C00A 1.391(3) .
C004 C004 1.343(4) 2_665
C004 C006 1.496(3) .
C005 H005 0.9300 .
C005 C006 1.385(3) .
C005 C007 1.378(3) .
C006 C009 1.376(3) .
C007 H007 0.9300 .
C007 C00C 1.353(4) .
C008 H008 0.9300 .
C008 C00F 1.383(4) .
C009 H009 0.9300 .
C009 C00D 1.384(3) .
C00A H00A 0.9300 .
C00A C00B 1.382(4) .
C00B H00B 0.9300 .
C00B C00E 1.361(4) .
C00C C00D 1.357(4) .
C00D H00D 0.9300 .
C00E C00F 1.348(4) .
C00F H00F 0.9300 .
